data_7048714
loop_
_publ_author_name
'Pandey, Madhusudan K.'
'Kunchur, Harish S.'
'Ananthnag, GS'
'Mague, Joel T.'
'Balakrishna, Maravanji Shivaramaiah'

_publ_section_title
;
 Catechol and 1,2,4,5-tetrahydroxybenzene functionalized
 cyclodiphosphazane ligands: synthesis, structural studies, and transition
 metal complexes&#x0278;
;
_journal_name_full 'Dalton Transactions'
_journal_paper_doi 10.1039/C8DT04819C
_journal_year 2019
_chemical_formula_moiety 'C28 H44 Cl4 Cu4 N4 O4 P4'
_chemical_formula_sum 'C28 H44 Cl4 Cu4 N4 O4 P4'
_chemical_formula_weight 1020.51
_space_group_crystal_system monoclinic
_space_group_IT_number 14
_space_group_name_Hall '-P 2ybc'
_space_group_name_H-M_alt 'P 1 21/c 1'
_symmetry_space_group_name_Hall '-P 2ybc'
_symmetry_space_group_name_H-M 'P 1 21/c 1'
_atom_sites_solution_hydrogens geom
_atom_sites_solution_primary dual
_audit_creation_date 2018-09-29
_audit_creation_method
;
Olex2 1.2
(compiled 2018.05.29 svn.r3508 for OlexSys, GUI svn.r5506)
;
_audit_update_record
;
2018-12-05 deposited with the CCDC.
2019-01-24 downloaded from the CCDC.
;
_cell_angle_alpha 90
_cell_angle_beta 101.459(4)
_cell_angle_gamma 90
_cell_formula_units_Z 4
_cell_length_a 14.9560(6)
_cell_length_b 16.3767(7)
_cell_length_c 17.6289(7)
_cell_measurement_reflns_used 8650
_cell_measurement_temperature 100(2)
_cell_measurement_theta_max 29.2
_cell_measurement_theta_min 3.0
_cell_volume 4231.8(3)
_computing_molecular_graphics 'Olex2 (Dolomanov et al., 2009)'
_computing_publication_material 'Olex2 (Dolomanov et al., 2009)'
_computing_structure_refinement 'ShelXL (Sheldrick, 2015)'
_computing_structure_solution 'ShelXT (Sheldrick, 2015)'
_diffrn_ambient_temperature 100.0
_diffrn_detector_area_resol_mean 28.5714
_diffrn_measured_fraction_theta_full 0.997
_diffrn_measured_fraction_theta_max 0.997
_diffrn_measurement_device_type 'Rigaku Saturn724+ (4x4 bin mode)'
_diffrn_measurement_method \W
_diffrn_radiation_type MoK\a
_diffrn_radiation_wavelength 0.71073
_diffrn_reflns_av_R_equivalents 0.0764
_diffrn_reflns_av_unetI/netI 0.0374
_diffrn_reflns_Laue_measured_fraction_full 0.997
_diffrn_reflns_Laue_measured_fraction_max 0.997
_diffrn_reflns_limit_h_max 17
_diffrn_reflns_limit_h_min -17
_diffrn_reflns_limit_k_max 19
_diffrn_reflns_limit_k_min -19
_diffrn_reflns_limit_l_max 20
_diffrn_reflns_limit_l_min -20
_diffrn_reflns_number 49799
_diffrn_reflns_point_group_measured_fraction_full 0.997
_diffrn_reflns_point_group_measured_fraction_max 0.997
_diffrn_reflns_theta_full 24.997
_diffrn_reflns_theta_max 24.997
_diffrn_reflns_theta_min 2.349
_exptl_absorpt_coefficient_mu 2.423
_exptl_absorpt_correction_T_max 0.875
_exptl_absorpt_correction_T_min 0.767
_exptl_absorpt_correction_type numerical
_exptl_absorpt_process_details 'NUMABS RIGAKU 1999'
_exptl_crystal_colour colourless
_exptl_crystal_colour_primary colourless
_exptl_crystal_density_diffrn 1.602
_exptl_crystal_density_method 'not measured'
_exptl_crystal_description needle
_exptl_crystal_F_000 2064
_exptl_crystal_size_max 0.14
_exptl_crystal_size_mid 0.09
_exptl_crystal_size_min 0.04
_refine_diff_density_max 0.577
_refine_diff_density_min -0.608
_refine_diff_density_rms 0.139
_refine_ls_extinction_method none
_refine_ls_goodness_of_fit_ref 1.038
_refine_ls_hydrogen_treatment constr
_refine_ls_matrix_type full
_refine_ls_number_parameters 445
_refine_ls_number_reflns 7434
_refine_ls_number_restraints 0
_refine_ls_restrained_S_all 1.038
_refine_ls_R_factor_all 0.0418
_refine_ls_R_factor_gt 0.0352
_refine_ls_shift/su_max 0.001
_refine_ls_shift/su_mean 0.000
_refine_ls_structure_factor_coef Fsqd
_refine_ls_weighting_details 'w=1/[\s^2^(Fo^2^)+(0.0435P)^2^+6.4254P] where P=(Fo^2^+2Fc^2^)/3'
_refine_ls_weighting_scheme calc
_refine_ls_wR_factor_gt 0.0844
_refine_ls_wR_factor_ref 0.0886
_reflns_Friedel_coverage 0.000
_reflns_number_gt 6546
_reflns_number_total 7434
_reflns_threshold_expression 'I > 2\s(I)'
_cod_data_source_file c8dt04819c2.cif
_cod_data_source_block compound-6
_cod_database_code 7048714
_shelx_shelxl_version_number 2014/7
_shelx_space_group_comment
;
The symmetry employed for this shelxl refinement is uniquely defined
by the following loop, which should always be used as a source of
symmetry information in preference to the above space-group names.
They are only intended as comments.
;
_olex2_refinement_description
;
1. Fixed Uiso
 At 1.2 times of:
  All C(H) groups
 At 1.5 times of:
  All C(H,H,H) groups
2.a Aromatic/amide H refined with riding coordinates:
 C3(H3), C4(H4), C5(H5), C6(H6), C25(H25), C26(H26), C27(H27), C28(H28)
2.b Idealised Me refined as rotating group:
 C8(H8A,H8B,H8C), C9(H9A,H9B,H9C), C10(H10A,H10B,H10C), C12(H12A,H12B,H12C),
 C13(H13A,H13B,H13C), C14(H14A,H14B,H14C), C16(H16A,H16B,H16C), C17(H17A,H17B,
 H17C), C18(H18A,H18B,H18C), C20(H20A,H20B,H20C), C21(H21A,H21B,H21C), C22(H22A,
 H22B,H22C)
;
_olex2_submission_special_instructions 'No special instructions were received'

loop_
_space_group_symop_operation_xyz
'x, y, z'
'-x, y+1/2, -z+1/2'
'-x, -y, -z'
'x, -y-1/2, z-1/2'

loop_
_atom_site_label
_atom_site_type_symbol
_atom_site_fract_x
_atom_site_fract_y
_atom_site_fract_z
_atom_site_U_iso_or_equiv
_atom_site_adp_type
_atom_site_occupancy
_atom_site_site_symmetry_order
_atom_site_calc_flag
_atom_site_refinement_flags_posn
Cu1 Cu 0.36454(3) 0.46318(2) 0.25848(2) 0.01475(11) Uani 1 1 d .
Cu2 Cu 0.49694(3) 0.80953(2) 0.26267(2) 0.01498(11) Uani 1 1 d .
Cu3 Cu 0.68278(3) 0.84586(2) 0.38842(2) 0.01527(11) Uani 1 1 d .
Cu4 Cu 0.69886(3) 0.71316(3) 0.71610(2) 0.01613(11) Uani 1 1 d .
Cl1 Cl 0.44148(5) 0.36144(5) 0.34132(4) 0.01365(17) Uani 1 1 d .
Cl2 Cl 0.55155(5) 0.92425(5) 0.34026(4) 0.01320(16) Uani 1 1 d .
Cl3 Cl 0.77301(5) 0.61001(5) 0.79578(4) 0.01309(16) Uani 1 1 d .
Cl4 Cl 0.63460(5) 0.77315(5) 0.81305(4) 0.01417(17) Uani 1 1 d .
P1 P 0.33586(5) 0.58816(5) 0.27954(4) 0.01124(17) Uani 1 1 d .
P2 P 0.38579(5) 0.73283(5) 0.27857(5) 0.01186(18) Uani 1 1 d .
P4 P 0.75715(5) 0.78775(5) 0.64036(5) 0.01329(18) Uani 1 1 d .
P3 P 0.74670(5) 0.84422(5) 0.50801(5) 0.01340(18) Uani 1 1 d .
O2 O 0.23913(14) 0.59713(13) 0.30718(12) 0.0139(5) Uani 1 1 d .
O1 O 0.30210(14) 0.78070(13) 0.30502(13) 0.0142(5) Uani 1 1 d .
O3 O 0.84825(15) 0.83170(15) 0.68743(13) 0.0201(5) Uani 1 1 d .
O4 O 0.83378(15) 0.90466(15) 0.52025(13) 0.0200(5) Uani 1 1 d .
N1 N 0.33471(17) 0.66288(16) 0.21447(15) 0.0118(6) Uani 1 1 d .
N2 N 0.40445(17) 0.65217(16) 0.33788(14) 0.0113(5) Uani 1 1 d .
N3 N 0.70137(18) 0.86242(16) 0.58595(15) 0.0137(6) Uani 1 1 d .
N4 N 0.78406(17) 0.75858(18) 0.55638(15) 0.0153(6) Uani 1 1 d .
C1 C 0.2329(2) 0.7468(2) 0.33703(18) 0.0159(7) Uani 1 1 d .
C2 C 0.2062(2) 0.6652(2) 0.33899(18) 0.0147(7) Uani 1 1 d .
C3 C 0.1361(2) 0.6459(2) 0.37716(19) 0.0199(8) Uani 1 1 d .
H3 H 0.1186 0.5904 0.3800 0.024 Uiso 1 1 calc R
C4 C 0.0918(2) 0.7042(3) 0.4104(2) 0.0270(9) Uani 1 1 d .
H4 H 0.0441 0.6892 0.4362 0.032 Uiso 1 1 calc R
C5 C 0.1160(2) 0.7849(2) 0.4069(2) 0.0257(8) Uani 1 1 d .
H5 H 0.0846 0.8260 0.4292 0.031 Uiso 1 1 calc R
C6 C 0.1862(2) 0.8054(2) 0.37069(19) 0.0195(7) Uani 1 1 d .
H6 H 0.2032 0.8611 0.3687 0.023 Uiso 1 1 calc R
C7 C 0.2749(2) 0.6741(2) 0.13681(18) 0.0152(7) Uani 1 1 d .
C8 C 0.1835(2) 0.7099(3) 0.1437(2) 0.0267(9) Uani 1 1 d .
H8A H 0.1530 0.6731 0.1742 0.040 Uiso 1 1 calc GR
H8B H 0.1456 0.7166 0.0919 0.040 Uiso 1 1 calc GR
H8C H 0.1929 0.7632 0.1693 0.040 Uiso 1 1 calc GR
C9 C 0.3231(2) 0.7312(2) 0.0916(2) 0.0259(8) Uani 1 1 d .
H9A H 0.3330 0.7838 0.1185 0.039 Uiso 1 1 calc GR
H9B H 0.2856 0.7393 0.0399 0.039 Uiso 1 1 calc GR
H9C H 0.3820 0.7077 0.0870 0.039 Uiso 1 1 calc GR
C10 C 0.2615(3) 0.5913(2) 0.0987(2) 0.0260(8) Uani 1 1 d .
H10A H 0.3209 0.5684 0.0947 0.039 Uiso 1 1 calc GR
H10B H 0.2236 0.5969 0.0468 0.039 Uiso 1 1 calc GR
H10C H 0.2312 0.5549 0.1298 0.039 Uiso 1 1 calc GR
C11 C 0.4524(2) 0.6408(2) 0.41976(18) 0.0146(7) Uani 1 1 d .
C12 C 0.4833(2) 0.7235(2) 0.45284(18) 0.0178(7) Uani 1 1 d .
H12A H 0.5269 0.7468 0.4240 0.027 Uiso 1 1 calc GR
H12B H 0.5127 0.7175 0.5074 0.027 Uiso 1 1 calc GR
H12C H 0.4304 0.7597 0.4486 0.027 Uiso 1 1 calc GR
C13 C 0.5328(2) 0.5837(2) 0.42169(19) 0.0184(7) Uani 1 1 d .
H13A H 0.5109 0.5313 0.3983 0.028 Uiso 1 1 calc GR
H13B H 0.5639 0.5750 0.4755 0.028 Uiso 1 1 calc GR
H13C H 0.5755 0.6080 0.3925 0.028 Uiso 1 1 calc GR
C14 C 0.3864(2) 0.6031(2) 0.46490(18) 0.0178(7) Uani 1 1 d .
H14A H 0.3343 0.6399 0.4635 0.027 Uiso 1 1 calc GR
H14B H 0.4174 0.5946 0.5187 0.027 Uiso 1 1 calc GR
H14C H 0.3647 0.5506 0.4416 0.027 Uiso 1 1 calc GR
C15 C 0.6372(2) 0.9244(2) 0.60552(18) 0.0163(7) Uani 1 1 d .
C16 C 0.5452(2) 0.8851(2) 0.6006(2) 0.0190(7) Uani 1 1 d .
H16A H 0.5206 0.8693 0.5469 0.029 Uiso 1 1 calc GR
H16B H 0.5037 0.9240 0.6180 0.029 Uiso 1 1 calc GR
H16C H 0.5516 0.8366 0.6337 0.029 Uiso 1 1 calc GR
C17 C 0.6320(2) 0.9944(2) 0.54858(19) 0.0206(7) Uani 1 1 d .
H17A H 0.6931 1.0173 0.5513 0.031 Uiso 1 1 calc GR
H17B H 0.5913 1.0368 0.5615 0.031 Uiso 1 1 calc GR
H17C H 0.6084 0.9743 0.4961 0.031 Uiso 1 1 calc GR
C18 C 0.6742(2) 0.9554(2) 0.68677(19) 0.0208(8) Uani 1 1 d .
H18A H 0.6785 0.9099 0.7235 0.031 Uiso 1 1 calc GR
H18B H 0.6331 0.9972 0.7002 0.031 Uiso 1 1 calc GR
H18C H 0.7348 0.9791 0.6891 0.031 Uiso 1 1 calc GR
C19 C 0.8468(2) 0.6936(2) 0.5416(2) 0.0199(7) Uani 1 1 d .
C20 C 0.8414(3) 0.6872(3) 0.4549(2) 0.0386(11) Uani 1 1 d .
H20A H 0.7791 0.6727 0.4294 0.058 Uiso 1 1 calc GR
H20B H 0.8838 0.6451 0.4443 0.058 Uiso 1 1 calc GR
H20C H 0.8579 0.7399 0.4350 0.058 Uiso 1 1 calc GR
C21 C 0.9444(3) 0.7152(3) 0.5791(3) 0.0465(12) Uani 1 1 d .
H21A H 0.9592 0.7696 0.5620 0.070 Uiso 1 1 calc GR
H21B H 0.9861 0.6749 0.5639 0.070 Uiso 1 1 calc GR
H21C H 0.9509 0.7149 0.6355 0.070 Uiso 1 1 calc GR
C22 C 0.8188(4) 0.6144(3) 0.5729(3) 0.0496(13) Uani 1 1 d .
H22A H 0.8209 0.6198 0.6286 0.074 Uiso 1 1 calc GR
H22B H 0.8606 0.5710 0.5640 0.074 Uiso 1 1 calc GR
H22C H 0.7566 0.6006 0.5467 0.074 Uiso 1 1 calc GR
C23 C 0.8975(2) 0.8947(2) 0.6628(2) 0.0190(7) Uani 1 1 d .
C24 C 0.8892(2) 0.9279(2) 0.58908(19) 0.0175(7) Uani 1 1 d .
C25 C 0.9456(2) 0.9922(2) 0.5787(2) 0.0241(8) Uani 1 1 d .
H25 H 0.9390 1.0162 0.5288 0.029 Uiso 1 1 calc R
C26 C 1.0103(3) 1.0224(2) 0.6379(2) 0.0341(10) Uani 1 1 d .
H26 H 1.0480 1.0666 0.6291 0.041 Uiso 1 1 calc R
C27 C 1.0202(3) 0.9880(3) 0.7099(2) 0.0340(10) Uani 1 1 d .
H27 H 1.0661 1.0072 0.7512 0.041 Uiso 1 1 calc R
C28 C 0.9635(2) 0.9260(2) 0.7218(2) 0.0269(8) Uani 1 1 d .
H28 H 0.9696 0.9036 0.7723 0.032 Uiso 1 1 calc R

loop_
_atom_site_aniso_label
_atom_site_aniso_U_11
_atom_site_aniso_U_22
_atom_site_aniso_U_33
_atom_site_aniso_U_23
_atom_site_aniso_U_13
_atom_site_aniso_U_12
Cu1 0.0197(2) 0.0099(2) 0.0144(2) -0.00176(16) 0.00290(16) 0.00173(16)
Cu2 0.0150(2) 0.0141(2) 0.0158(2) 0.00039(17) 0.00291(15) -0.00365(16)
Cu3 0.0191(2) 0.0163(2) 0.0098(2) -0.00005(16) 0.00141(15) -0.00004(16)
Cu4 0.0183(2) 0.0160(2) 0.0155(2) 0.00487(17) 0.00680(16) 0.00086(17)
Cl1 0.0166(4) 0.0135(4) 0.0103(4) 0.0011(3) 0.0014(3) 0.0013(3)
Cl2 0.0159(4) 0.0114(4) 0.0127(4) -0.0018(3) 0.0038(3) 0.0006(3)
Cl3 0.0125(4) 0.0135(4) 0.0132(4) 0.0015(3) 0.0024(3) 0.0015(3)
Cl4 0.0169(4) 0.0114(4) 0.0149(4) 0.0004(3) 0.0048(3) 0.0009(3)
P1 0.0131(4) 0.0099(4) 0.0106(4) -0.0001(3) 0.0021(3) 0.0000(3)
P2 0.0132(4) 0.0104(4) 0.0118(4) 0.0004(3) 0.0019(3) -0.0003(3)
P4 0.0130(4) 0.0155(4) 0.0113(4) 0.0033(3) 0.0022(3) -0.0007(3)
P3 0.0145(4) 0.0153(5) 0.0100(4) 0.0006(3) 0.0018(3) -0.0014(3)
O2 0.0143(11) 0.0113(12) 0.0173(11) -0.0037(9) 0.0060(9) -0.0008(9)
O1 0.0158(11) 0.0081(11) 0.0197(12) -0.0012(9) 0.0058(9) 0.0015(9)
O3 0.0165(11) 0.0288(14) 0.0130(12) 0.0075(10) -0.0019(9) -0.0078(10)
O4 0.0223(12) 0.0242(14) 0.0132(11) 0.0014(10) 0.0027(9) -0.0117(10)
N1 0.0132(13) 0.0105(14) 0.0109(13) 0.0016(11) 0.0004(10) -0.0018(11)
N2 0.0135(13) 0.0100(14) 0.0096(13) -0.0005(11) 0.0000(10) -0.0011(11)
N3 0.0185(14) 0.0117(14) 0.0108(13) 0.0025(11) 0.0025(11) 0.0022(11)
N4 0.0128(13) 0.0190(16) 0.0148(13) 0.0038(12) 0.0045(11) 0.0028(11)
C1 0.0114(15) 0.0226(19) 0.0134(16) 0.0012(14) 0.0013(12) -0.0004(14)
C2 0.0124(15) 0.0179(18) 0.0135(16) -0.0013(14) 0.0023(12) 0.0004(13)
C3 0.0168(17) 0.027(2) 0.0167(17) -0.0024(15) 0.0042(13) -0.0043(15)
C4 0.0167(18) 0.041(2) 0.0262(19) -0.0070(18) 0.0100(15) 0.0007(16)
C5 0.0223(18) 0.031(2) 0.0240(19) -0.0082(17) 0.0056(15) 0.0097(16)
C6 0.0210(17) 0.0176(19) 0.0196(17) -0.0068(15) 0.0034(14) 0.0036(14)
C7 0.0148(16) 0.0176(18) 0.0123(16) 0.0011(14) 0.0009(12) 0.0024(14)
C8 0.0180(18) 0.042(2) 0.0176(18) -0.0026(17) -0.0027(14) 0.0054(16)
C9 0.0230(18) 0.036(2) 0.0153(17) 0.0115(16) -0.0040(14) -0.0024(17)
C10 0.037(2) 0.024(2) 0.0125(17) -0.0048(15) -0.0065(15) 0.0038(17)
C11 0.0186(16) 0.0142(17) 0.0097(15) -0.0002(13) -0.0001(12) 0.0003(13)
C12 0.0228(17) 0.0187(19) 0.0119(16) -0.0035(14) 0.0037(13) -0.0022(14)
C13 0.0186(17) 0.0196(19) 0.0150(16) 0.0030(14) -0.0014(13) 0.0012(14)
C14 0.0256(18) 0.0199(19) 0.0069(15) 0.0023(14) 0.0010(13) -0.0015(15)
C15 0.0207(17) 0.0148(17) 0.0122(16) -0.0009(14) 0.0006(13) 0.0020(14)
C16 0.0175(17) 0.0124(17) 0.0271(19) -0.0010(15) 0.0042(14) 0.0029(14)
C17 0.0298(19) 0.0163(18) 0.0147(17) 0.0002(14) 0.0022(14) 0.0040(15)
C18 0.0285(19) 0.0202(19) 0.0132(17) -0.0023(15) 0.0028(14) -0.0005(15)
C19 0.0185(17) 0.0211(19) 0.0212(18) 0.0018(15) 0.0063(14) 0.0054(14)
C20 0.042(2) 0.050(3) 0.026(2) 0.003(2) 0.0130(18) 0.024(2)
C21 0.025(2) 0.050(3) 0.059(3) -0.018(2) -0.003(2) 0.014(2)
C22 0.069(3) 0.027(2) 0.065(3) 0.002(2) 0.042(3) 0.009(2)
C23 0.0156(16) 0.0190(19) 0.0220(18) -0.0007(15) 0.0024(13) -0.0025(14)
C24 0.0138(16) 0.0180(18) 0.0198(17) -0.0026(15) 0.0009(13) -0.0030(14)
C25 0.0187(17) 0.022(2) 0.030(2) 0.0087(17) 0.0033(15) -0.0023(15)
C26 0.0232(19) 0.026(2) 0.048(3) 0.0062(19) -0.0075(18) -0.0139(17)
C27 0.026(2) 0.032(2) 0.035(2) 0.0039(19) -0.0153(17) -0.0125(18)
C28 0.0211(18) 0.033(2) 0.0222(19) 0.0026(17) -0.0054(15) -0.0018(16)

loop_
_atom_type_symbol
_atom_type_description
_atom_type_scat_dispersion_real
_atom_type_scat_dispersion_imag
_atom_type_scat_source
C C 0.0033 0.0016 'International Tables Vol C Tables 4.2.6.8 and 6.1.1.4'
H H 0.0000 0.0000 'International Tables Vol C Tables 4.2.6.8 and 6.1.1.4'
Cl Cl 0.1484 0.1585 'International Tables Vol C Tables 4.2.6.8 and 6.1.1.4'
Cu Cu 0.3201 1.2651 'International Tables Vol C Tables 4.2.6.8 and 6.1.1.4'
N N 0.0061 0.0033 'International Tables Vol C Tables 4.2.6.8 and 6.1.1.4'
O O 0.0106 0.0060 'International Tables Vol C Tables 4.2.6.8 and 6.1.1.4'
P P 0.1023 0.0942 'International Tables Vol C Tables 4.2.6.8 and 6.1.1.4'

loop_
_geom_angle_atom_site_label_1
_geom_angle_atom_site_label_2
_geom_angle_atom_site_label_3
_geom_angle
_geom_angle_site_symmetry_1
_geom_angle_site_symmetry_3
Cl1 Cu1 Cl2 90.02(3) . 2_645
Cl1 Cu1 Cl3 99.64(3) . 3_666
Cl3 Cu1 Cl2 96.15(3) 3_666 2_645
P1 Cu1 Cl1 131.18(3) . .
P1 Cu1 Cl2 121.77(3) . 2_645
P1 Cu1 Cl3 111.11(3) . 3_666
Cl1 Cu2 Cl2 91.13(3) 2_655 .
Cl1 Cu2 Cl4 92.89(3) 2_655 4_575
Cl2 Cu2 Cl4 93.42(3) . 4_575
P2 Cu2 Cl1 137.92(3) . 2_655
P2 Cu2 Cl2 125.12(3) . .
P2 Cu2 Cl4 104.09(3) . 4_575
Cl2 Cu3 Cl3 97.46(3) . 4_575
Cl2 Cu3 Cl4 96.11(3) . 4_575
Cl4 Cu3 Cl3 90.88(3) 4_575 4_575
P3 Cu3 Cl2 122.67(3) . .
P3 Cu3 Cl3 117.94(3) . 4_575
P3 Cu3 Cl4 124.45(3) . 4_575
Cl3 Cu4 Cl1 98.77(3) . 3_666
Cl3 Cu4 Cl4 94.55(3) . .
Cl4 Cu4 Cl1 93.92(3) . 3_666
P4 Cu4 Cl1 116.73(3) . 3_666
P4 Cu4 Cl3 126.21(3) . .
P4 Cu4 Cl4 119.90(4) . .
Cu1 Cl1 Cu2 89.50(3) . 2_645
Cu1 Cl1 Cu4 79.92(3) . 3_666
Cu2 Cl1 Cu4 86.25(3) 2_645 3_666
Cu2 Cl2 Cu1 87.84(3) . 2_655
Cu3 Cl2 Cu1 83.64(3) . 2_655
Cu3 Cl2 Cu2 86.73(3) . .
Cu1 Cl3 Cu3 82.54(3) 3_666 4_576
Cu4 Cl3 Cu1 81.65(3) . 3_666
Cu4 Cl3 Cu3 85.88(3) . 4_576
Cu3 Cl4 Cu2 83.73(3) 4_576 4_576
Cu4 Cl4 Cu2 86.63(3) . 4_576
Cu4 Cl4 Cu3 86.64(3) . 4_576
Cu1 P1 P2 147.16(4) . .
O2 P1 Cu1 111.12(9) . .
O2 P1 P2 101.70(9) . .
O2 P1 N1 104.54(13) . .
O2 P1 N2 103.50(12) . .
N1 P1 Cu1 123.74(10) . .
N1 P1 P2 42.36(9) . .
N2 P1 Cu1 125.99(10) . .
N2 P1 P2 42.04(9) . .
N2 P1 N1 83.38(13) . .
Cu2 P2 P1 143.18(4) . .
O1 P2 Cu2 114.62(9) . .
O1 P2 P1 102.05(9) . .
O1 P2 N1 104.41(12) . .
O1 P2 N2 104.14(12) . .
N1 P2 Cu2 124.82(10) . .
N1 P2 P1 42.13(9) . .
N2 P2 Cu2 120.43(10) . .
N2 P2 P1 41.94(9) . .
N2 P2 N1 83.07(13) . .
Cu4 P4 P3 148.02(4) . .
O3 P4 Cu4 110.07(9) . .
O3 P4 P3 101.86(9) . .
O3 P4 N3 104.04(13) . .
O3 P4 N4 104.72(13) . .
N3 P4 Cu4 124.19(10) . .
N3 P4 P3 42.09(9) . .
N3 P4 N4 83.22(13) . .
N4 P4 Cu4 126.29(11) . .
N4 P4 P3 42.23(10) . .
Cu3 P3 P4 149.75(5) . .
O4 P3 Cu3 108.37(9) . .
O4 P3 P4 101.76(9) . .
O4 P3 N3 103.19(13) . .
O4 P3 N4 105.42(13) . .
N3 P3 Cu3 129.26(10) . .
N3 P3 P4 41.98(9) . .
N3 P3 N4 83.11(13) . .
N4 P3 Cu3 123.42(10) . .
N4 P3 P4 42.24(9) . .
C2 O2 P1 127.3(2) . .
C1 O1 P2 127.1(2) . .
C23 O3 P4 128.1(2) . .
C24 O4 P3 127.9(2) . .
P1 N1 P2 95.51(13) . .
C7 N1 P1 130.0(2) . .
C7 N1 P2 130.0(2) . .
P1 N2 P2 96.02(13) . .
C11 N2 P1 129.6(2) . .
C11 N2 P2 133.8(2) . .
P4 N3 P3 95.93(14) . .
C15 N3 P4 129.7(2) . .
C15 N3 P3 134.3(2) . .
P3 N4 P4 95.53(15) . .
C19 N4 P4 129.3(2) . .
C19 N4 P3 132.2(2) . .
O1 C1 C2 129.2(3) . .
C6 C1 O1 112.1(3) . .
C6 C1 C2 118.7(3) . .
O2 C2 C1 129.5(3) . .
O2 C2 C3 112.1(3) . .
C3 C2 C1 118.4(3) . .
C2 C3 H3 119.1 . .
C4 C3 C2 121.8(4) . .
C4 C3 H3 119.1 . .
C3 C4 H4 120.0 . .
C3 C4 C5 120.0(3) . .
C5 C4 H4 120.0 . .
C4 C5 H5 120.4 . .
C6 C5 C4 119.3(3) . .
C6 C5 H5 120.4 . .
C1 C6 H6 119.2 . .
C5 C6 C1 121.7(3) . .
C5 C6 H6 119.2 . .
N1 C7 C8 111.1(3) . .
N1 C7 C9 107.5(3) . .
N1 C7 C10 107.5(3) . .
C9 C7 C8 109.7(3) . .
C9 C7 C10 111.0(3) . .
C10 C7 C8 109.9(3) . .
C7 C8 H8A 109.5 . .
C7 C8 H8B 109.5 . .
C7 C8 H8C 109.5 . .
H8A C8 H8B 109.5 . .
H8A C8 H8C 109.5 . .
H8B C8 H8C 109.5 . .
C7 C9 H9A 109.5 . .
C7 C9 H9B 109.5 . .
C7 C9 H9C 109.5 . .
H9A C9 H9B 109.5 . .
H9A C9 H9C 109.5 . .
H9B C9 H9C 109.5 . .
C7 C10 H10A 109.5 . .
C7 C10 H10B 109.5 . .
C7 C10 H10C 109.5 . .
H10A C10 H10B 109.5 . .
H10A C10 H10C 109.5 . .
H10B C10 H10C 109.5 . .
N2 C11 C12 108.3(3) . .
N2 C11 C13 109.0(3) . .
N2 C11 C14 108.6(2) . .
C12 C11 C13 111.3(3) . .
C12 C11 C14 110.1(3) . .
C13 C11 C14 109.4(3) . .
C11 C12 H12A 109.5 . .
C11 C12 H12B 109.5 . .
C11 C12 H12C 109.5 . .
H12A C12 H12B 109.5 . .
H12A C12 H12C 109.5 . .
H12B C12 H12C 109.5 . .
C11 C13 H13A 109.5 . .
C11 C13 H13B 109.5 . .
C11 C13 H13C 109.5 . .
H13A C13 H13B 109.5 . .
H13A C13 H13C 109.5 . .
H13B C13 H13C 109.5 . .
C11 C14 H14A 109.5 . .
C11 C14 H14B 109.5 . .
C11 C14 H14C 109.5 . .
H14A C14 H14B 109.5 . .
H14A C14 H14C 109.5 . .
H14B C14 H14C 109.5 . .
N3 C15 C16 108.6(3) . .
N3 C15 C17 108.3(3) . .
N3 C15 C18 108.5(3) . .
C16 C15 C17 111.1(3) . .
C16 C15 C18 110.8(3) . .
C17 C15 C18 109.5(3) . .
C15 C16 H16A 109.5 . .
C15 C16 H16B 109.5 . .
C15 C16 H16C 109.5 . .
H16A C16 H16B 109.5 . .
H16A C16 H16C 109.5 . .
H16B C16 H16C 109.5 . .
C15 C17 H17A 109.5 . .
C15 C17 H17B 109.5 . .
C15 C17 H17C 109.5 . .
H17A C17 H17B 109.5 . .
H17A C17 H17C 109.5 . .
H17B C17 H17C 109.5 . .
C15 C18 H18A 109.5 . .
C15 C18 H18B 109.5 . .
C15 C18 H18C 109.5 . .
H18A C18 H18B 109.5 . .
H18A C18 H18C 109.5 . .
H18B C18 H18C 109.5 . .
N4 C19 C20 108.6(3) . .
N4 C19 C21 110.2(3) . .
N4 C19 C22 109.0(3) . .
C20 C19 C21 107.9(3) . .
C22 C19 C20 110.4(4) . .
C22 C19 C21 110.8(4) . .
C19 C20 H20A 109.5 . .
C19 C20 H20B 109.5 . .
C19 C20 H20C 109.5 . .
H20A C20 H20B 109.5 . .
H20A C20 H20C 109.5 . .
H20B C20 H20C 109.5 . .
C19 C21 H21A 109.5 . .
C19 C21 H21B 109.5 . .
C19 C21 H21C 109.5 . .
H21A C21 H21B 109.5 . .
H21A C21 H21C 109.5 . .
H21B C21 H21C 109.5 . .
C19 C22 H22A 109.5 . .
C19 C22 H22B 109.5 . .
C19 C22 H22C 109.5 . .
H22A C22 H22B 109.5 . .
H22A C22 H22C 109.5 . .
H22B C22 H22C 109.5 . .
O3 C23 C24 129.0(3) . .
C28 C23 O3 112.6(3) . .
C28 C23 C24 118.4(3) . .
O4 C24 C23 129.7(3) . .
O4 C24 C25 111.7(3) . .
C25 C24 C23 118.5(3) . .
C24 C25 H25 118.9 . .
C26 C25 C24 122.2(3) . .
C26 C25 H25 118.9 . .
C25 C26 H26 120.4 . .
C25 C26 C27 119.2(4) . .
C27 C26 H26 120.4 . .
C26 C27 H27 120.3 . .
C28 C27 C26 119.5(3) . .
C28 C27 H27 120.3 . .
C23 C28 H28 118.9 . .
C27 C28 C23 122.2(4) . .
C27 C28 H28 118.9 . .

loop_
_geom_bond_atom_site_label_1
_geom_bond_atom_site_label_2
_geom_bond_distance
_geom_bond_site_symmetry_2
Cu1 Cl1 2.3591(8) .
Cu1 Cl2 2.4248(8) 2_645
Cu1 Cl3 2.4087(8) 3_666
Cu1 P1 2.1387(9) .
Cu2 Cl1 2.3670(8) 2_655
Cu2 Cl2 2.3716(8) .
Cu2 Cl4 2.4768(9) 4_575
Cu2 P2 2.1459(9) .
Cu3 Cl2 2.3578(8) .
Cu3 Cl3 2.4262(8) 4_575
Cu3 Cl4 2.3880(9) 4_575
Cu3 P3 2.1350(9) .
Cu4 Cl1 2.4656(8) 3_666
Cu4 Cl3 2.3319(8) .
Cu4 Cl4 2.3373(8) .
Cu4 P4 2.1207(9) .
Cl1 Cu2 2.3669(8) 2_645
Cl1 Cu4 2.4655(8) 3_666
Cl2 Cu1 2.4248(8) 2_655
Cl3 Cu1 2.4088(8) 3_666
Cl3 Cu3 2.4261(8) 4_576
Cl4 Cu2 2.4768(9) 4_576
Cl4 Cu3 2.3881(9) 4_576
P1 P2 2.4851(12) .
P1 O2 1.622(2) .
P1 N1 1.675(3) .
P1 N2 1.670(3) .
P2 O1 1.622(2) .
P2 N1 1.682(3) .
P2 N2 1.673(3) .
P4 P3 2.4857(11) .
P4 O3 1.617(2) .
P4 N3 1.671(3) .
P4 N4 1.679(3) .
P3 O4 1.616(2) .
P3 N3 1.675(3) .
P3 N4 1.678(3) .
O2 C2 1.382(4) .
O1 C1 1.389(4) .
O3 C23 1.386(4) .
O4 C24 1.380(4) .
N1 C7 1.490(4) .
N2 C11 1.490(4) .
N3 C15 1.485(4) .
N4 C19 1.475(4) .
C1 C2 1.396(5) .
C1 C6 1.387(5) .
C2 C3 1.391(5) .
C3 H3 0.9500 .
C3 C4 1.360(5) .
C4 H4 0.9500 .
C4 C5 1.374(6) .
C5 H5 0.9500 .
C5 C6 1.374(5) .
C6 H6 0.9500 .
C7 C8 1.514(5) .
C7 C9 1.501(5) .
C7 C10 1.509(5) .
C8 H8A 0.9800 .
C8 H8B 0.9800 .
C8 H8C 0.9800 .
C9 H9A 0.9800 .
C9 H9B 0.9800 .
C9 H9C 0.9800 .
C10 H10A 0.9800 .
C10 H10B 0.9800 .
C10 H10C 0.9800 .
C11 C12 1.509(5) .
C11 C13 1.518(5) .
C11 C14 1.518(4) .
C12 H12A 0.9800 .
C12 H12B 0.9800 .
C12 H12C 0.9800 .
C13 H13A 0.9800 .
C13 H13B 0.9800 .
C13 H13C 0.9800 .
C14 H14A 0.9800 .
C14 H14B 0.9800 .
C14 H14C 0.9800 .
C15 C16 1.505(5) .
C15 C17 1.515(5) .
C15 C18 1.517(4) .
C16 H16A 0.9800 .
C16 H16B 0.9800 .
C16 H16C 0.9800 .
C17 H17A 0.9800 .
C17 H17B 0.9800 .
C17 H17C 0.9800 .
C18 H18A 0.9800 .
C18 H18B 0.9800 .
C18 H18C 0.9800 .
C19 C20 1.518(5) .
C19 C21 1.520(5) .
C19 C22 1.502(6) .
C20 H20A 0.9800 .
C20 H20B 0.9800 .
C20 H20C 0.9800 .
C21 H21A 0.9800 .
C21 H21B 0.9800 .
C21 H21C 0.9800 .
C22 H22A 0.9800 .
C22 H22B 0.9800 .
C22 H22C 0.9800 .
C23 C24 1.392(5) .
C23 C28 1.382(5) .
C24 C25 1.383(5) .
C25 H25 0.9500 .
C25 C26 1.367(5) .
C26 H26 0.9500 .
C26 C27 1.370(6) .
C27 H27 0.9500 .
C27 C28 1.366(5) .
C28 H28 0.9500 .

loop_
_geom_torsion_atom_site_label_1
_geom_torsion_atom_site_label_2
_geom_torsion_atom_site_label_3
_geom_torsion_atom_site_label_4
_geom_torsion
Cu1 P1 O2 C2 167.3(2)
Cu1 P1 N1 P2 -140.10(8)
Cu1 P1 N1 C7 62.6(3)
Cu1 P1 N2 P2 138.18(8)
Cu1 P1 N2 C11 -50.1(3)
Cu2 P2 O1 C1 -163.4(2)
Cu2 P2 N1 P1 133.21(9)
Cu2 P2 N1 C7 -69.5(3)
Cu2 P2 N2 P1 -137.35(8)
Cu2 P2 N2 C11 51.5(3)
Cu3 P3 O4 C24 173.3(3)
Cu3 P3 N3 P4 139.43(9)
Cu3 P3 N3 C15 -43.2(4)
Cu3 P3 N4 P4 -144.38(8)
Cu3 P3 N4 C19 54.4(3)
Cu4 P4 O3 C23 -168.4(2)
Cu4 P4 N3 P3 -141.05(9)
Cu4 P4 N3 C15 41.4(3)
Cu4 P4 N4 P3 139.18(9)
Cu4 P4 N4 C19 -58.8(3)
P1 P2 O1 C1 13.3(3)
P1 P2 N1 C7 157.3(3)
P1 P2 N2 C11 -171.1(4)
P1 O2 C2 C1 18.8(5)
P1 O2 C2 C3 -161.8(2)
P1 N1 C7 C8 80.6(4)
P1 N1 C7 C9 -159.3(3)
P1 N1 C7 C10 -39.7(4)
P1 N2 C11 C12 -164.1(2)
P1 N2 C11 C13 74.6(3)
P1 N2 C11 C14 -44.6(4)
P2 P1 O2 C2 -13.5(3)
P2 P1 N1 C7 -157.3(3)
P2 P1 N2 C11 171.7(3)
P2 O1 C1 C2 -15.4(5)
P2 O1 C1 C6 164.8(2)
P2 N1 C7 C8 -69.4(4)
P2 N1 C7 C9 50.7(4)
P2 N1 C7 C10 170.4(2)
P2 N2 C11 C12 4.4(4)
P2 N2 C11 C13 -116.9(3)
P2 N2 C11 C14 124.0(3)
P4 P3 O4 C24 -9.4(3)
P4 P3 N3 C15 177.4(4)
P4 P3 N4 C19 -161.2(4)
P4 O3 C23 C24 -10.1(5)
P4 O3 C23 C28 170.7(3)
P4 N3 C15 C16 -79.1(3)
P4 N3 C15 C17 160.2(2)
P4 N3 C15 C18 41.4(4)
P4 N4 C19 C20 175.5(3)
P4 N4 C19 C21 -66.5(4)
P4 N4 C19 C22 55.3(4)
P3 P4 O3 C23 9.9(3)
P3 P4 N3 C15 -177.6(4)
P3 P4 N4 C19 162.1(4)
P3 O4 C24 C23 14.4(5)
P3 O4 C24 C25 -168.2(2)
P3 N3 C15 C16 104.3(3)
P3 N3 C15 C17 -16.4(4)
P3 N3 C15 C18 -135.2(3)
P3 N4 C19 C20 -28.9(5)
P3 N4 C19 C21 89.1(4)
P3 N4 C19 C22 -149.2(3)
O2 P1 N1 P2 91.52(13)
O2 P1 N1 C7 -65.8(3)
O2 P1 N2 P2 -92.60(13)
O2 P1 N2 C11 79.1(3)
O2 C2 C3 C4 -177.8(3)
O1 P2 N1 P1 -92.14(13)
O1 P2 N1 C7 65.2(3)
O1 P2 N2 P1 92.39(13)
O1 P2 N2 C11 -78.8(3)
O1 C1 C2 O2 -2.8(6)
O1 C1 C2 C3 177.8(3)
O1 C1 C6 C5 -178.9(3)
O3 P4 N3 P3 92.25(14)
O3 P4 N3 C15 -85.3(3)
O3 P4 N4 P3 -91.54(14)
O3 P4 N4 C19 70.5(3)
O3 C23 C24 O4 -3.8(6)
O3 C23 C24 C25 178.9(3)
O3 C23 C28 C27 179.4(4)
O4 P3 N3 P4 -93.00(14)
O4 P3 N3 C15 84.4(3)
O4 P3 N4 P4 90.62(14)
O4 P3 N4 C19 -70.6(3)
O4 C24 C25 C26 -175.9(3)
N1 P1 O2 C2 -57.0(3)
N1 P1 N2 P2 10.82(13)
N1 P1 N2 C11 -177.5(3)
N1 P2 O1 C1 56.6(3)
N1 P2 N2 P1 -10.78(13)
N1 P2 N2 C11 178.1(3)
N2 P1 O2 C2 29.6(3)
N2 P1 N1 P2 -10.76(13)
N2 P1 N1 C7 -168.1(3)
N2 P2 O1 C1 -29.7(3)
N2 P2 N1 P1 10.74(13)
N2 P2 N1 C7 168.0(3)
N3 P4 O3 C23 -33.3(3)
N3 P4 N4 P3 11.25(13)
N3 P4 N4 C19 173.3(3)
N3 P3 O4 C24 33.6(3)
N3 P3 N4 P4 -11.22(13)
N3 P3 N4 C19 -172.4(3)
N4 P4 O3 C23 53.2(3)
N4 P4 N3 P3 -11.28(13)
N4 P4 N3 C15 171.2(3)
N4 P3 O4 C24 -52.8(3)
N4 P3 N3 P4 11.28(13)
N4 P3 N3 C15 -171.3(3)
C1 C2 C3 C4 1.7(5)
C2 C1 C6 C5 1.2(5)
C2 C3 C4 C5 0.0(6)
C3 C4 C5 C6 -1.2(6)
C4 C5 C6 C1 0.5(5)
C6 C1 C2 O2 177.1(3)
C6 C1 C2 C3 -2.3(5)
C23 C24 C25 C26 1.8(6)
C24 C23 C28 C27 0.1(6)
C24 C25 C26 C27 0.1(6)
C25 C26 C27 C28 -1.9(6)
C26 C27 C28 C23 1.8(6)
C28 C23 C24 O4 175.4(3)
C28 C23 C24 C25 -1.9(5)
